data_7707643
loop_
_publ_author_name
'Dutta, Subhajit'
'Let, Sumanta'
'Shirolkar, Mandar M.'
'Desai, Aamod V.'
'Samanta, Partha'
'Fajal, Sahel'
'More, Yogeshwar D.'
'Ghosh, Sujit K.'

_publ_section_title
;
 A luminescent cationic MOF for bimodal recognition of chromium and
 arsenic based oxo-anions in water.
;
_journal_issue 29
_journal_name_full 'Dalton transactions (Cambridge, England : 2003)'
_journal_page_first 10133
_journal_page_last 10141
_journal_paper_doi 10.1039/d1dt01097b
_journal_volume 50
_journal_year 2021
_chemical_formula_sum 'C66 H48 N12 Zn'
_chemical_formula_weight 1074.53
_chemical_name_systematic iMOF-4C
_space_group_crystal_system trigonal
_space_group_IT_number 148
_space_group_name_Hall '-R 3'
_space_group_name_H-M_alt 'R -3 :H'
_atom_sites_solution_hydrogens geom
_audit_creation_method SHELXL-2018/1
_audit_update_record
;
2021-03-27 deposited with the CCDC.	2021-06-04 downloaded from the CCDC.
;
_cell_angle_alpha 90
_cell_angle_beta 90
_cell_angle_gamma 120
_cell_formula_units_Z 3
_cell_length_a 18.7016(16)
_cell_length_b 18.7016(16)
_cell_length_c 23.159(2)
_cell_measurement_reflns_used 9907
_cell_measurement_temperature 150(2)
_cell_measurement_theta_max 24.76
_cell_measurement_theta_min 2.16
_cell_volume 7014.7(10)
_computing_cell_refinement 'Bruker SAINT'
_computing_data_collection 'Bruker APEX3'
_computing_data_reduction 'Bruker SAINT'
_computing_molecular_graphics 'Bruker SHELXTL'
_computing_publication_material 'Bruker SHELXTL'
_computing_structure_refinement 'SHELXL-2018/1 (Sheldrick, 2018)'
_computing_structure_solution 'SHELXT 2014/5 (Sheldrick, 2014)'
_diffrn_ambient_temperature 150(2)
_diffrn_measured_fraction_theta_full 0.996
_diffrn_measured_fraction_theta_max 0.990
_diffrn_measurement_device_type 'Bruker APEX3 Photon 100 CMOS chip'
_diffrn_measurement_method '\f and \w scans'
_diffrn_radiation_type MoK\a
_diffrn_radiation_wavelength 0.71073
_diffrn_reflns_av_R_equivalents 0.0494
_diffrn_reflns_av_unetI/netI 0.0343
_diffrn_reflns_Laue_measured_fraction_full 0.996
_diffrn_reflns_Laue_measured_fraction_max 0.990
_diffrn_reflns_limit_h_max 23
_diffrn_reflns_limit_h_min -22
_diffrn_reflns_limit_k_max 23
_diffrn_reflns_limit_k_min -23
_diffrn_reflns_limit_l_max 29
_diffrn_reflns_limit_l_min -29
_diffrn_reflns_number 26733
_diffrn_reflns_point_group_measured_fraction_full 0.996
_diffrn_reflns_point_group_measured_fraction_max 0.990
_diffrn_reflns_theta_full 25.242
_diffrn_reflns_theta_max 26.531
_diffrn_reflns_theta_min 2.162
_diffrn_source 'Micro-focus X-ray source'
_exptl_absorpt_coefficient_mu 0.294
_exptl_absorpt_correction_type multi-scan
_exptl_absorpt_process_details 'multi-scan absorption correction'
_exptl_crystal_colour Colourless
_exptl_crystal_density_diffrn 0.763
_exptl_crystal_description Hexagonal
_exptl_crystal_F_000 1674
_exptl_crystal_preparation Luminescent
_exptl_crystal_size_max 0.12
_exptl_crystal_size_mid 0.11
_exptl_crystal_size_min 0.10
_exptl_transmission_factor_max 0.0961
_exptl_transmission_factor_min 0.0649
_refine_diff_density_max 0.300
_refine_diff_density_min -0.544
_refine_diff_density_rms 0.049
_refine_ls_extinction_method none
_refine_ls_goodness_of_fit_ref 1.016
_refine_ls_hydrogen_treatment constr
_refine_ls_matrix_type full
_refine_ls_number_parameters 120
_refine_ls_number_reflns 3224
_refine_ls_number_restraints 0
_refine_ls_restrained_S_all 1.016
_refine_ls_R_factor_all 0.1162
_refine_ls_R_factor_gt 0.0722
_refine_ls_shift/su_max 0.000
_refine_ls_shift/su_mean 0.000
_refine_ls_structure_factor_coef Fsqd
_refine_ls_weighting_details 'w=1/[\s^2^(Fo^2^)+(0.1429P)^2^+6.6113P] where P=(Fo^2^+2Fc^2^)/3'
_refine_ls_weighting_scheme calc
_refine_ls_wR_factor_gt 0.2106
_refine_ls_wR_factor_ref 0.2577
_reflns_Friedel_coverage 0.000
_reflns_number_gt 1755
_reflns_number_total 3224
_reflns_threshold_expression 'I > 2\s(I)'
_cod_data_source_file d1dt01097b2.cif
_cod_data_source_block iMOF4C
_cod_depositor_comments 'Adding full bibliography for 7707643.cif.'
_cod_original_cell_volume 7014.7(14)
_cod_database_code 7707643
_shelx_shelxl_version_number 2018/1
_shelx_space_group_comment
;
The symmetry employed for this shelxl refinement is uniquely defined
by the following loop, which should always be used as a source of
symmetry information in preference to the above space-group names.
They are only intended as comments.
;

loop_
_space_group_symop_operation_xyz
'x, y, z'
'-y, x-y, z'
'-x+y, -x, z'
'x+2/3, y+1/3, z+1/3'
'-y+2/3, x-y+1/3, z+1/3'
'-x+y+2/3, -x+1/3, z+1/3'
'x+1/3, y+2/3, z+2/3'
'-y+1/3, x-y+2/3, z+2/3'
'-x+y+1/3, -x+2/3, z+2/3'
'-x, -y, -z'
'y, -x+y, -z'
'x-y, x, -z'
'-x+2/3, -y+1/3, -z+1/3'
'y+2/3, -x+y+1/3, -z+1/3'
'x-y+2/3, x+1/3, -z+1/3'
'-x+1/3, -y+2/3, -z+2/3'
'y+1/3, -x+y+2/3, -z+2/3'
'x-y+1/3, x+2/3, -z+2/3'

loop_
_atom_site_label
_atom_site_type_symbol
_atom_site_fract_x
_atom_site_fract_y
_atom_site_fract_z
_atom_site_U_iso_or_equiv
_atom_site_adp_type
_atom_site_occupancy
_atom_site_site_symmetry_order
_atom_site_calc_flag
_atom_site_refinement_flags_posn
_atom_site_refinement_flags_adp
_atom_site_refinement_flags_occupancy
_atom_site_disorder_assembly
_atom_site_disorder_group
Zn1 Zn 0.666667 0.333333 0.833333 0.0847(5) Uani 1 6 d S T P . .
N1 N 0.68755(15) 0.43727(15) 0.77972(14) 0.0787(8) Uani 1 1 d . . . . .
N2 N 0.73961(15) 0.56449(15) 0.74825(15) 0.0919(10) Uani 1 1 d . . . . .
C1 C 0.74696(19) 0.51441(18) 0.78475(18) 0.0816(10) Uani 1 1 d . . . . .
H1 H 0.789787 0.531889 0.811318 0.098 Uiso 1 1 calc R U . . .
C7 C 0.8954(2) 0.8222(2) 0.7392(2) 0.1059(15) Uani 1 1 d . . . . .
C6 C 0.8178(2) 0.7849(2) 0.7143(2) 0.1089(15) Uani 1 1 d . . . . .
H5 H 0.799729 0.817222 0.695832 0.131 Uiso 1 1 calc R U . . .
C2 C 0.6395(2) 0.4383(2) 0.7377(2) 0.1052(14) Uani 1 1 d . . . . .
H2 H 0.591750 0.392228 0.724476 0.126 Uiso 1 1 calc R U . . .
C11 C 0.9148(2) 0.96478(19) 0.7386(2) 0.1050(14) Uani 1 1 d . . . . .
H8 H 0.857681 0.941165 0.738210 0.126 Uiso 1 1 calc R U . . .
C10 C 0.9494(2) 0.9138(2) 0.7389(2) 0.1042(14) Uani 1 1 d . . . . .
C5 C 0.7664(2) 0.6996(2) 0.7165(2) 0.1070(15) Uani 1 1 d . . . . .
H4 H 0.714444 0.674997 0.699424 0.128 Uiso 1 1 calc R U . . .
C4 C 0.7930(2) 0.65224(19) 0.7440(2) 0.1049(14) Uani 1 1 d . . . . .
C3 C 0.6697(3) 0.5156(2) 0.7171(3) 0.1275(18) Uani 1 1 d . . . . .
H3 H 0.647446 0.532327 0.687704 0.153 Uiso 1 1 calc R U . . .
C8 C 0.9219(2) 0.7726(2) 0.7609(3) 0.130(2) Uani 1 1 d . . . . .
H6 H 0.975827 0.796353 0.774376 0.157 Uiso 1 1 calc R U . . .
C9 C 0.8717(2) 0.6877(2) 0.7639(3) 0.135(2) Uani 1 1 d . . . . .
H7 H 0.891776 0.655266 0.779371 0.162 Uiso 1 1 calc R U . . .

loop_
_atom_site_aniso_label
_atom_site_aniso_U_11
_atom_site_aniso_U_22
_atom_site_aniso_U_33
_atom_site_aniso_U_23
_atom_site_aniso_U_13
_atom_site_aniso_U_12
Zn1 0.0491(4) 0.0491(4) 0.1559(10) 0.000 0.000 0.02455(19)
N1 0.0486(13) 0.0494(14) 0.141(2) -0.0024(14) -0.0030(14) 0.0264(11)
N2 0.0510(14) 0.0429(13) 0.177(3) 0.0050(16) -0.0213(16) 0.0201(12)
C1 0.0513(16) 0.0478(16) 0.148(3) 0.0010(17) -0.0110(17) 0.0263(13)
C7 0.0495(17) 0.0496(17) 0.217(5) 0.005(2) -0.024(2) 0.0238(14)
C6 0.0538(18) 0.0550(19) 0.216(5) 0.017(2) -0.020(2) 0.0256(15)
C2 0.068(2) 0.0482(17) 0.182(4) 0.003(2) -0.032(2) 0.0165(16)
C11 0.0496(17) 0.0486(17) 0.216(4) 0.021(2) 0.008(2) 0.0243(14)
C10 0.0526(18) 0.0493(17) 0.207(4) 0.009(2) -0.016(2) 0.0224(15)
C5 0.0509(18) 0.0526(18) 0.208(5) 0.015(2) -0.028(2) 0.0185(15)
C4 0.0556(18) 0.0451(17) 0.210(4) 0.008(2) -0.024(2) 0.0224(15)
C3 0.086(3) 0.058(2) 0.210(5) 0.012(3) -0.057(3) 0.015(2)
C8 0.061(2) 0.0539(19) 0.269(6) 0.007(3) -0.045(3) 0.0233(17)
C9 0.066(2) 0.0512(19) 0.282(6) 0.003(3) -0.055(3) 0.0255(17)

loop_
_atom_type_symbol
_atom_type_description
_atom_type_scat_dispersion_real
_atom_type_scat_dispersion_imag
_atom_type_scat_source
C C 0.0033 0.0016 'International Tables Vol C Tables 4.2.6.8 and 6.1.1.4'
H H 0.0000 0.0000 'International Tables Vol C Tables 4.2.6.8 and 6.1.1.4'
N N 0.0061 0.0033 'International Tables Vol C Tables 4.2.6.8 and 6.1.1.4'
Zn Zn 0.2839 1.4301 'International Tables Vol C Tables 4.2.6.8 and 6.1.1.4'

loop_
_geom_angle_atom_site_label_1
_geom_angle_atom_site_label_2
_geom_angle_atom_site_label_3
_geom_angle
_geom_angle_site_symmetry_1
_geom_angle_site_symmetry_3
_geom_angle_publ_flag
N1 Zn1 N1 90.54(11) 18_546 17_556 ?
N1 Zn1 N1 90.54(11) 18_546 16_656 ?
N1 Zn1 N1 90.54(11) 17_556 16_656 ?
N1 Zn1 N1 89.46(11) 18_546 . ?
N1 Zn1 N1 89.46(11) 17_556 . ?
N1 Zn1 N1 180.0 16_656 . ?
N1 Zn1 N1 180.0 18_546 3_665 ?
N1 Zn1 N1 89.46(11) 17_556 3_665 ?
N1 Zn1 N1 89.46(11) 16_656 3_665 ?
N1 Zn1 N1 90.53(11) . 3_665 ?
N1 Zn1 N1 89.46(11) 18_546 2_655 ?
N1 Zn1 N1 180.0 17_556 2_655 ?
N1 Zn1 N1 89.46(11) 16_656 2_655 ?
N1 Zn1 N1 90.53(11) . 2_655 ?
N1 Zn1 N1 90.53(11) 3_665 2_655 ?
C2 N1 C1 104.8(3) . . ?
C2 N1 Zn1 127.6(2) . . ?
C1 N1 Zn1 127.4(2) . . ?
C1 N2 C3 105.5(3) . . ?
C1 N2 C4 126.6(3) . . ?
C3 N2 C4 127.8(3) . . ?
N1 C1 N2 113.1(3) . . ?
N1 C1 H1 123.5 . . ?
N2 C1 H1 123.5 . . ?
C8 C7 C6 117.5(3) . . ?
C8 C7 C10 121.4(3) . . ?
C6 C7 C10 121.0(3) . . ?
C7 C6 C5 120.8(3) . . ?
C7 C6 H5 119.6 . . ?
C5 C6 H5 119.6 . . ?
N1 C2 C3 110.5(3) . . ?
N1 C2 H2 124.7 . . ?
C3 C2 H2 124.7 . . ?
C10 C11 C10 121.2(3) 3_675 . ?
C10 C11 H8 119.4 3_675 . ?
C10 C11 H8 119.4 . . ?
C11 C10 C11 118.8(3) 2_765 . ?
C11 C10 C7 120.8(3) 2_765 . ?
C11 C10 C7 120.4(3) . . ?
C4 C5 C6 119.5(3) . . ?
C4 C5 H4 120.2 . . ?
C6 C5 H4 120.2 . . ?
C9 C4 C5 119.8(3) . . ?
C9 C4 N2 119.9(3) . . ?
C5 C4 N2 120.1(3) . . ?
C2 C3 N2 106.1(4) . . ?
C2 C3 H3 126.9 . . ?
N2 C3 H3 126.9 . . ?
C7 C8 C9 122.5(3) . . ?
C7 C8 H6 118.8 . . ?
C9 C8 H6 118.8 . . ?
C4 C9 C8 119.4(3) . . ?
C4 C9 H7 120.3 . . ?
C8 C9 H7 120.3 . . ?

loop_
_geom_bond_atom_site_label_1
_geom_bond_atom_site_label_2
_geom_bond_distance
_geom_bond_site_symmetry_2
_geom_bond_publ_flag
Zn1 N1 2.171(3) 18_546 ?
Zn1 N1 2.171(3) 17_556 ?
Zn1 N1 2.171(3) 16_656 ?
Zn1 N1 2.171(3) . ?
Zn1 N1 2.171(3) 3_665 ?
Zn1 N1 2.171(3) 2_655 ?
N1 C2 1.331(5) . ?
N1 C1 1.314(4) . ?
N2 C1 1.319(4) . ?
N2 C3 1.367(5) . ?
N2 C4 1.436(4) . ?
C1 H1 0.9300 . ?
C7 C8 1.348(5) . ?
C7 C6 1.384(5) . ?
C7 C10 1.491(4) . ?
C6 C5 1.392(4) . ?
C6 H5 0.9300 . ?
C2 C3 1.349(5) . ?
C2 H2 0.9300 . ?
C11 C10 1.396(4) 3_675 ?
C11 C10 1.395(4) . ?
C11 H8 0.9300 . ?
C5 C4 1.371(5) . ?
C5 H4 0.9300 . ?
C4 C9 1.358(5) . ?
C3 H3 0.9300 . ?
C8 C9 1.385(5) . ?
C8 H6 0.9300 . ?
C9 H7 0.9300 . ?
